data_4301725
loop_
_publ_author_name
'Xiao-Yan Tang'
'Rong-Xin Yuan'
'Zhi-Gang Ren'
'Hong-Xi Li'
'Yong Zhang'
'Jian-Ping Lang'

_publ_contact_author_address
;         
College of Chemistry, Chemical Engineering and Materials Science 
Suzhou University, Suzhou 215123, Jiangsu, 
P. R. China
;
_publ_contact_author_email jplang@suda.edu.cn
_publ_contact_author_fax 86-512-65880089
_publ_contact_author_name 'Jian-Ping Lang'
_publ_contact_author_phone 86-512-65882865
_publ_section_title
;
Interactions of a Cationic Mercury(II) Thiolate Complex
[Hg(Tab)2](PF6)2 with N-Donor Ligands
;
_journal_name_full 'Inorganic Chemistry'
_journal_page_first 2639
_journal_page_last 2651
_journal_paper_doi 10.1021/ic8021744
_journal_volume 48
_journal_year 2009
_chemical_formula_moiety 'C21 H36 Hg N4 S2, 2(F6 P)'
_chemical_formula_sum 'C21 H36 F12 Hg N4 P2 S2'
_chemical_formula_weight 899.21
_chemical_name_systematic
; 
 ? 
;
_space_group_IT_number 2
_symmetry_cell_setting triclinic
_symmetry_space_group_name_Hall '-P 1'
_symmetry_space_group_name_H-M 'P -1'
_atom_sites_solution_hydrogens geom
_atom_sites_solution_primary direct
_atom_sites_solution_secondary difmap
_cell_angle_alpha 111.01(3)
_cell_angle_beta 96.34(3)
_cell_angle_gamma 111.27(3)
_cell_formula_units_Z 2
_cell_length_a 10.122(2)
_cell_length_b 13.077(3)
_cell_length_c 14.296(3)
_cell_measurement_reflns_used 6361
_cell_measurement_temperature 291(2)
_cell_measurement_theta_max 25.3491
_cell_measurement_theta_min 3.0910
_cell_volume 1582.0(9)
_computing_cell_refinement 'CrystalClear, Ver. 1.30 (Rigaku/MSC, 2001)'
_computing_data_collection 'CrystalClear, Ver. 1.30 (Rigaku/MSC, 2001)'
_computing_data_reduction 'CrystalStructure, Ver. 3.60 (Rigaku/MSC, 2004)'
_computing_molecular_graphics 'SHELXL-97 (Sheldrick, 1997)'
_computing_publication_material 'SHELXL-97 (Sheldrick, 1997)'
_computing_structure_refinement 'SHELXL-97 (Sheldrick, 1997)'
_computing_structure_solution 'SHELXS-97 (Sheldrick, 1990)'
_diffrn_ambient_temperature 291(2)
_diffrn_measured_fraction_theta_full 0.992
_diffrn_measured_fraction_theta_max 0.992
_diffrn_measurement_device_type 'Rigaku Mercury'
_diffrn_measurement_method \w
_diffrn_radiation_monochromator graphite
_diffrn_radiation_source 'fine-focus sealed tube'
_diffrn_radiation_type MoK\a
_diffrn_radiation_wavelength 0.71073
_diffrn_reflns_av_R_equivalents 0.0372
_diffrn_reflns_av_sigmaI/netI 0.0420
_diffrn_reflns_limit_h_max 12
_diffrn_reflns_limit_h_min -11
_diffrn_reflns_limit_k_max 15
_diffrn_reflns_limit_k_min -15
_diffrn_reflns_limit_l_max 17
_diffrn_reflns_limit_l_min -17
_diffrn_reflns_number 15452
_diffrn_reflns_theta_full 25.35
_diffrn_reflns_theta_max 25.35
_diffrn_reflns_theta_min 3.09
_diffrn_standards_decay_% 0
_diffrn_standards_interval_count 0
_diffrn_standards_interval_time 0
_diffrn_standards_number 0
_exptl_absorpt_coefficient_mu 5.189
_exptl_absorpt_correction_T_max 0.1498
_exptl_absorpt_correction_T_min 0.1078
_exptl_absorpt_correction_type multi-scan
_exptl_absorpt_process_details 'Jacobson, R. (1998) Private communication to Rigaku Corp.'
_exptl_crystal_colour Colorless
_exptl_crystal_density_diffrn 1.888
_exptl_crystal_density_method 'not measured'
_exptl_crystal_description Block
_exptl_crystal_F_000 880
_exptl_crystal_size_max 0.46
_exptl_crystal_size_mid 0.40
_exptl_crystal_size_min 0.37
_refine_diff_density_max 1.141
_refine_diff_density_min -1.103
_refine_diff_density_rms 0.124
_refine_ls_extinction_coef 0.0090(5)
_refine_ls_extinction_expression Fc^*^=kFc[1+0.001xFc^2^\l^3^/sin(2\q)]^-1/4^
_refine_ls_extinction_method SHELXL
_refine_ls_goodness_of_fit_ref 1.039
_refine_ls_hydrogen_treatment mixed
_refine_ls_matrix_type full
_refine_ls_number_parameters 334
_refine_ls_number_reflns 5742
_refine_ls_number_restraints 2
_refine_ls_restrained_S_all 1.039
_refine_ls_R_factor_all 0.0461
_refine_ls_R_factor_gt 0.0415
_refine_ls_shift/su_max 0.001
_refine_ls_shift/su_mean 0.000
_refine_ls_structure_factor_coef Fsqd
_refine_ls_weighting_details 'calc w=1/[\s^2^(Fo^2^)+(0.0501P)^2^+4.1403P] where P=(Fo^2^+2Fc^2^)/3'
_refine_ls_weighting_scheme calc
_refine_ls_wR_factor_gt 0.0998
_refine_ls_wR_factor_ref 0.1028
_reflns_number_gt 5269
_reflns_number_total 5742
_reflns_threshold_expression >2sigma(I)
_cod_data_source_file ic8021744_si_002_09.cif
_cod_data_source_block 10
_cod_depositor_comments
;
The following automatic conversions were performed:
'_symmetry_cell_setting' value 'Triclinic' changed to 'triclinic'
according to '/home/saulius/struct/CIF-dictionaries/cif_core.dic'
dictionary named 'cif_core.dic' version 2.4.1 from 2010-06-29.

Automatic conversion script
Id: cif_fix_enum 1527 2010-12-29 10:47:43Z saulius 
;
_cod_database_code 4301725

loop_
_symmetry_equiv_pos_as_xyz
'x, y, z'
'-x, -y, -z'

loop_
_atom_site_label
_atom_site_type_symbol
_atom_site_fract_x
_atom_site_fract_y
_atom_site_fract_z
_atom_site_U_iso_or_equiv
_atom_site_adp_type
_atom_site_occupancy
_atom_site_symmetry_multiplicity
_atom_site_calc_flag
_atom_site_refinement_flags
_atom_site_disorder_assembly
_atom_site_disorder_group
Hg1 Hg 0.94714(3) 0.247510(19) 0.947491(18) 0.04274(13) Uani 1 1 d . . .
S1 S 0.7888(2) 0.12938(14) 1.02048(14) 0.0518(3) Uani 1 1 d . . .
S2 S 1.1930(2) 0.33846(14) 0.93190(14) 0.0518(3) Uani 1 1 d . . .
N1 N 0.5540(5) -0.4098(4) 0.7509(4) 0.0431(8) Uani 1 1 d . . .
N2 N 1.1773(5) -0.1319(4) 0.6263(4) 0.0431(8) Uani 1 1 d . . .
N3 N 0.7985(7) 0.1655(6) 0.7667(5) 0.0551(15) Uani 1 1 d D . .
H3A H 0.800(9) 0.100(4) 0.736(6) 0.07(3) Uiso 1 1 d D . .
H3B H 0.839(9) 0.214(6) 0.743(7) 0.08(3) Uiso 1 1 d D . .
N4 N 0.8266(6) 0.3850(5) 0.9644(4) 0.0438(12) Uani 1 1 d . . .
H4A H 0.8473 0.4338 1.0324 0.053 Uiso 1 1 calc R . .
H4B H 0.8650 0.4323 0.9324 0.053 Uiso 1 1 calc R . .
C1 C 0.7253(7) -0.0245(5) 0.9315(5) 0.0411(14) Uani 1 1 d . . .
C2 C 0.5779(7) -0.1026(6) 0.9073(5) 0.0459(8) Uani 1 1 d . . .
H2 H 0.5130 -0.0705 0.9302 0.055 Uiso 1 1 calc R . .
C3 C 0.5247(7) -0.2256(6) 0.8507(5) 0.0459(8) Uani 1 1 d . . .
H3 H 0.4255 -0.2758 0.8373 0.055 Uiso 1 1 calc R . .
C4 C 0.6175(6) -0.2752(5) 0.8135(5) 0.0354(12) Uani 1 1 d . . .
C5 C 0.7638(7) -0.2002(6) 0.8324(5) 0.0459(8) Uani 1 1 d . . .
H5 H 0.8271 -0.2325 0.8064 0.055 Uiso 1 1 calc R . .
C6 C 0.8159(7) -0.0754(6) 0.8910(5) 0.0459(8) Uani 1 1 d . . .
H6 H 0.9146 -0.0249 0.9032 0.055 Uiso 1 1 calc R . .
C7 C 0.6674(8) -0.4509(7) 0.7192(7) 0.072(2) Uani 1 1 d . . .
H7A H 0.7110 -0.4142 0.6761 0.107 Uiso 1 1 calc R . .
H7B H 0.6222 -0.5377 0.6808 0.107 Uiso 1 1 calc R . .
H7C H 0.7424 -0.4272 0.7802 0.107 Uiso 1 1 calc R . .
C8 C 0.4393(7) -0.4485(6) 0.6529(5) 0.0508(16) Uani 1 1 d . . .
H8A H 0.4839 -0.4085 0.6122 0.076 Uiso 1 1 calc R . .
H8B H 0.3615 -0.4268 0.6710 0.076 Uiso 1 1 calc R . .
H8C H 0.3994 -0.5349 0.6130 0.076 Uiso 1 1 calc R . .
C9 C 0.4830(9) -0.4731(6) 0.8143(6) 0.0595(19) Uani 1 1 d . . .
H9A H 0.4447 -0.5595 0.7747 0.089 Uiso 1 1 calc R . .
H9B H 0.4039 -0.4526 0.8311 0.089 Uiso 1 1 calc R . .
H9C H 0.5551 -0.4476 0.8775 0.089 Uiso 1 1 calc R . .
C10 C 1.1936(9) 0.2035(6) 0.8418(5) 0.0536(7) Uani 1 1 d . . .
C11 C 1.2296(9) 0.1282(6) 0.8764(6) 0.0536(7) Uani 1 1 d . . .
H11 H 1.2571 0.1500 0.9476 0.064 Uiso 1 1 calc R . .
C12 C 1.2250(9) 0.0202(6) 0.8058(5) 0.0536(7) Uani 1 1 d . . .
H12 H 1.2469 -0.0303 0.8304 0.064 Uiso 1 1 calc R . .
C13 C 1.1895(9) -0.0125(6) 0.7025(5) 0.0536(7) Uani 1 1 d . . .
C14 C 1.1604(9) 0.0646(6) 0.6673(5) 0.0536(7) Uani 1 1 d . . .
H14 H 1.1397 0.0452 0.5964 0.064 Uiso 1 1 calc R . .
C15 C 1.1620(8) 0.1708(6) 0.7372(5) 0.0536(7) Uani 1 1 d . . .
H15 H 1.1409 0.2213 0.7122 0.064 Uiso 1 1 calc R . .
C16 C 1.2717(11) -0.1775(8) 0.6764(8) 0.085(3) Uani 1 1 d . . .
H16A H 1.2644 -0.2524 0.6252 0.127 Uiso 1 1 calc R . .
H16B H 1.2370 -0.1908 0.7328 0.127 Uiso 1 1 calc R . .
H16C H 1.3727 -0.1179 0.7026 0.127 Uiso 1 1 calc R . .
C17 C 1.2346(14) -0.1230(8) 0.5378(8) 0.100(4) Uani 1 1 d . . .
H17A H 1.2397 -0.1974 0.4976 0.149 Uiso 1 1 calc R . .
H17B H 1.3314 -0.0567 0.5635 0.149 Uiso 1 1 calc R . .
H17C H 1.1700 -0.1090 0.4945 0.149 Uiso 1 1 calc R . .
C18 C 1.0245(9) -0.2257(7) 0.5949(9) 0.088(3) Uani 1 1 d . . .
H18A H 0.9601 -0.2064 0.5569 0.131 Uiso 1 1 calc R . .
H18B H 0.9950 -0.2282 0.6559 0.131 Uiso 1 1 calc R . .
H18C H 1.0190 -0.3035 0.5514 0.131 Uiso 1 1 calc R . .
C19 C 0.6425(8) 0.1441(7) 0.7530(6) 0.063(2) Uani 1 1 d . . .
H19A H 0.5957 0.0885 0.7823 0.076 Uiso 1 1 calc R . .
H19B H 0.5930 0.1050 0.6790 0.076 Uiso 1 1 calc R . .
C20 C 0.6212(8) 0.2577(7) 0.8031(6) 0.0576(18) Uani 1 1 d . . .
H20A H 0.6759 0.3153 0.7779 0.069 Uiso 1 1 calc R . .
H20B H 0.5176 0.2370 0.7784 0.069 Uiso 1 1 calc R . .
C21 C 0.6655(7) 0.3212(6) 0.9198(6) 0.0538(17) Uani 1 1 d . . .
H21A H 0.6241 0.3794 0.9414 0.065 Uiso 1 1 calc R . .
H21B H 0.6248 0.2620 0.9470 0.065 Uiso 1 1 calc R . .
P1 P 0.62997(19) 0.81411(14) 0.53484(14) 0.0449(4) Uani 1 1 d . . .
P2 P 0.98253(18) 0.50391(15) 0.28626(14) 0.0446(4) Uani 1 1 d . . .
F1 F 0.6423(7) 0.7536(5) 0.4213(4) 0.1015(19) Uani 1 1 d . . .
F2 F 0.7912(5) 0.9190(4) 0.5679(5) 0.0861(15) Uani 1 1 d . . .
F3 F 0.4677(5) 0.7093(4) 0.5017(4) 0.0826(14) Uani 1 1 d . . .
F4 F 0.5682(6) 0.8957(5) 0.5033(5) 0.0907(16) Uani 1 1 d . . .
F5 F 0.6126(6) 0.8713(5) 0.6480(4) 0.0826(14) Uani 1 1 d . . .
F6 F 0.6908(5) 0.7311(4) 0.5669(4) 0.0808(14) Uani 1 1 d . . .
F7 F 0.9064(7) 0.4869(7) 0.3726(5) 0.109(2) Uani 1 1 d . . .
F8 F 1.0041(6) 0.3846(5) 0.2639(6) 0.1035(19) Uani 1 1 d . . .
F9 F 1.1383(5) 0.5791(5) 0.3672(4) 0.0975(18) Uani 1 1 d . . .
F10 F 0.8280(5) 0.4266(6) 0.2020(4) 0.0975(18) Uani 1 1 d . . .
F11 F 0.9612(8) 0.6211(5) 0.3091(6) 0.125(2) Uani 1 1 d . . .
F12 F 1.0575(6) 0.5150(6) 0.1973(4) 0.1040(19) Uani 1 1 d . . .

loop_
_atom_site_aniso_label
_atom_site_aniso_U_11
_atom_site_aniso_U_22
_atom_site_aniso_U_33
_atom_site_aniso_U_23
_atom_site_aniso_U_13
_atom_site_aniso_U_12
Hg1 0.04387(17) 0.02910(16) 0.04480(18) 0.00740(11) 0.01178(11) 0.01350(11)
S1 0.0618(7) 0.0294(6) 0.0521(7) 0.0090(5) 0.0205(6) 0.0143(5)
S2 0.0618(7) 0.0294(6) 0.0521(7) 0.0090(5) 0.0205(6) 0.0143(5)
N1 0.0393(19) 0.0306(19) 0.052(2) 0.0096(17) 0.0156(17) 0.0144(16)
N2 0.0393(19) 0.0306(19) 0.052(2) 0.0096(17) 0.0156(17) 0.0144(16)
N3 0.057(4) 0.043(4) 0.043(3) 0.003(3) 0.008(3) 0.016(3)
N4 0.046(3) 0.033(3) 0.046(3) 0.009(2) 0.011(2) 0.020(2)
C1 0.054(4) 0.027(3) 0.035(3) 0.011(2) 0.008(3) 0.014(3)
C2 0.0389(17) 0.0378(16) 0.052(2) 0.0096(15) 0.0146(15) 0.0167(14)
C3 0.0389(17) 0.0378(16) 0.052(2) 0.0096(15) 0.0146(15) 0.0167(14)
C4 0.032(3) 0.028(3) 0.042(3) 0.010(2) 0.008(2) 0.015(2)
C5 0.0389(17) 0.0378(16) 0.052(2) 0.0096(15) 0.0146(15) 0.0167(14)
C6 0.0389(17) 0.0378(16) 0.052(2) 0.0096(15) 0.0146(15) 0.0167(14)
C7 0.055(4) 0.043(4) 0.100(6) 0.004(4) 0.020(4) 0.031(4)
C8 0.049(4) 0.034(3) 0.045(4) 0.002(3) -0.001(3) 0.012(3)
C9 0.073(5) 0.038(4) 0.062(5) 0.022(3) 0.014(4) 0.020(4)
C10 0.078(2) 0.0488(16) 0.0435(15) 0.0192(13) 0.0190(14) 0.0375(15)
C11 0.078(2) 0.0488(16) 0.0435(15) 0.0192(13) 0.0190(14) 0.0375(15)
C12 0.078(2) 0.0488(16) 0.0435(15) 0.0192(13) 0.0190(14) 0.0375(15)
C13 0.078(2) 0.0488(16) 0.0435(15) 0.0192(13) 0.0190(14) 0.0375(15)
C14 0.078(2) 0.0488(16) 0.0435(15) 0.0192(13) 0.0190(14) 0.0375(15)
C15 0.078(2) 0.0488(16) 0.0435(15) 0.0192(13) 0.0190(14) 0.0375(15)
C16 0.085(6) 0.062(5) 0.102(7) 0.016(5) 0.017(5) 0.049(5)
C17 0.153(10) 0.054(5) 0.091(7) 0.019(5) 0.079(7) 0.044(6)
C18 0.050(4) 0.044(4) 0.128(8) 0.007(5) 0.026(5) 0.008(4)
C19 0.053(4) 0.046(4) 0.057(5) 0.005(3) -0.004(3) 0.008(3)
C20 0.042(4) 0.051(4) 0.066(5) 0.021(4) 0.000(3) 0.013(3)
C21 0.041(3) 0.041(4) 0.075(5) 0.017(3) 0.016(3) 0.021(3)
P1 0.0450(9) 0.0334(8) 0.0486(10) 0.0106(7) 0.0139(7) 0.0157(7)
P2 0.0389(8) 0.0403(9) 0.0460(9) 0.0127(7) 0.0099(7) 0.0147(7)
F1 0.148(5) 0.069(3) 0.070(3) 0.015(3) 0.059(3) 0.035(3)
F2 0.051(3) 0.058(3) 0.119(4) 0.029(3) 0.016(3) 0.003(2)
F3 0.051(3) 0.064(3) 0.100(4) 0.026(3) 0.005(2) 0.004(2)
F4 0.096(4) 0.083(4) 0.118(4) 0.061(3) 0.024(3) 0.049(3)
F5 0.101(4) 0.075(3) 0.061(3) 0.015(2) 0.031(3) 0.040(3)
F6 0.073(3) 0.072(3) 0.121(4) 0.051(3) 0.034(3) 0.044(3)
F7 0.097(4) 0.184(7) 0.087(4) 0.075(4) 0.057(3) 0.076(4)
F8 0.095(4) 0.062(3) 0.164(6) 0.046(4) 0.048(4) 0.044(3)
F9 0.059(3) 0.093(4) 0.083(4) -0.009(3) -0.016(3) 0.029(3)
F10 0.041(2) 0.119(4) 0.080(4) 0.011(3) 0.005(2) 0.015(3)
F11 0.138(5) 0.077(4) 0.167(6) 0.041(4) 0.013(5) 0.074(4)
F12 0.078(3) 0.146(5) 0.085(4) 0.063(4) 0.039(3) 0.028(3)

loop_
_atom_type_symbol
_atom_type_description
_atom_type_scat_dispersion_real
_atom_type_scat_dispersion_imag
_atom_type_scat_source
C C 0.0033 0.0016 'International Tables Vol C Tables 4.2.6.8 and 6.1.1.4'
H H 0.0000 0.0000 'International Tables Vol C Tables 4.2.6.8 and 6.1.1.4'
F F 0.0171 0.0103 'International Tables Vol C Tables 4.2.6.8 and 6.1.1.4'
Hg Hg -2.3894 9.2266 'International Tables Vol C Tables 4.2.6.8 and 6.1.1.4'
N N 0.0061 0.0033 'International Tables Vol C Tables 4.2.6.8 and 6.1.1.4'
P P 0.1023 0.0942 'International Tables Vol C Tables 4.2.6.8 and 6.1.1.4'
S S 0.1246 0.1234 'International Tables Vol C Tables 4.2.6.8 and 6.1.1.4'

loop_
_geom_angle_atom_site_label_1
_geom_angle_atom_site_label_2
_geom_angle_atom_site_label_3
_geom_angle
_geom_angle_site_symmetry_1
_geom_angle_site_symmetry_3
_geom_angle_publ_flag
S1 Hg1 S2 147.09(7) . . ?
S1 Hg1 N3 103.78(18) . . ?
S2 Hg1 N3 101.00(17) . . ?
S1 Hg1 N4 95.43(14) . . ?
S2 Hg1 N4 110.64(13) . . ?
N3 Hg1 N4 78.2(2) . . ?
C1 S1 Hg1 106.1(2) . . ?
C10 S2 Hg1 97.4(3) . . ?
C7 N1 C4 112.3(5) . . ?
C7 N1 C8 107.5(6) . . ?
C4 N1 C8 110.0(5) . . ?
C7 N1 C9 108.1(6) . . ?
C4 N1 C9 109.6(5) . . ?
C8 N1 C9 109.1(5) . . ?
C17 N2 C18 113.7(8) . . ?
C17 N2 C13 112.6(5) . . ?
C18 N2 C13 109.6(6) . . ?
C17 N2 C16 104.1(7) . . ?
C18 N2 C16 105.1(6) . . ?
C13 N2 C16 111.4(6) . . ?
C19 N3 Hg1 116.0(5) . . ?
C19 N3 H3A 108(6) . . ?
Hg1 N3 H3A 105(6) . . ?
C19 N3 H3B 109(6) . . ?
Hg1 N3 H3B 107(6) . . ?
H3A N3 H3B 112(9) . . ?
C21 N4 Hg1 113.9(4) . . ?
C21 N4 H4A 108.8 . . ?
Hg1 N4 H4A 108.8 . . ?
C21 N4 H4B 108.8 . . ?
Hg1 N4 H4B 108.8 . . ?
H4A N4 H4B 107.7 . . ?
C6 C1 C2 116.9(6) . . ?
C6 C1 S1 124.1(5) . . ?
C2 C1 S1 118.7(5) . . ?
C3 C2 C1 122.1(6) . . ?
C3 C2 H2 119.0 . . ?
C1 C2 H2 119.0 . . ?
C2 C3 C4 120.2(6) . . ?
C2 C3 H3 119.9 . . ?
C4 C3 H3 119.9 . . ?
C3 C4 C5 119.6(5) . . ?
C3 C4 N1 118.2(5) . . ?
C5 C4 N1 122.2(5) . . ?
C4 C5 C6 119.3(6) . . ?
C4 C5 H5 120.3 . . ?
C6 C5 H5 120.3 . . ?
C1 C6 C5 121.9(6) . . ?
C1 C6 H6 119.1 . . ?
C5 C6 H6 119.1 . . ?
N1 C7 H7A 109.5 . . ?
N1 C7 H7B 109.5 . . ?
H7A C7 H7B 109.5 . . ?
N1 C7 H7C 109.5 . . ?
H7A C7 H7C 109.5 . . ?
H7B C7 H7C 109.5 . . ?
N1 C8 H8A 109.5 . . ?
N1 C8 H8B 109.5 . . ?
H8A C8 H8B 109.5 . . ?
N1 C8 H8C 109.5 . . ?
H8A C8 H8C 109.5 . . ?
H8B C8 H8C 109.5 . . ?
N1 C9 H9A 109.5 . . ?
N1 C9 H9B 109.5 . . ?
H9A C9 H9B 109.5 . . ?
N1 C9 H9C 109.5 . . ?
H9A C9 H9C 109.5 . . ?
H9B C9 H9C 109.5 . . ?
C15 C10 C11 117.4(6) . . ?
C15 C10 S2 122.1(5) . . ?
C11 C10 S2 120.5(5) . . ?
C10 C11 C12 120.6(7) . . ?
C10 C11 H11 119.7 . . ?
C12 C11 H11 119.7 . . ?
C13 C12 C11 121.2(6) . . ?
C13 C12 H12 119.4 . . ?
C11 C12 H12 119.4 . . ?
C12 C13 C14 118.8(6) . . ?
C12 C13 N2 121.1(6) . . ?
C14 C13 N2 120.2(6) . . ?
C13 C14 C15 120.1(7) . . ?
C13 C14 H14 120.0 . . ?
C15 C14 H14 120.0 . . ?
C10 C15 C14 121.8(6) . . ?
C10 C15 H15 119.1 . . ?
C14 C15 H15 119.1 . . ?
N2 C16 H16A 109.5 . . ?
N2 C16 H16B 109.5 . . ?
H16A C16 H16B 109.5 . . ?
N2 C16 H16C 109.5 . . ?
H16A C16 H16C 109.5 . . ?
H16B C16 H16C 109.5 . . ?
N2 C17 H17A 109.5 . . ?
N2 C17 H17B 109.5 . . ?
H17A C17 H17B 109.5 . . ?
N2 C17 H17C 109.5 . . ?
H17A C17 H17C 109.5 . . ?
H17B C17 H17C 109.5 . . ?
N2 C18 H18A 109.5 . . ?
N2 C18 H18B 109.5 . . ?
H18A C18 H18B 109.5 . . ?
N2 C18 H18C 109.5 . . ?
H18A C18 H18C 109.5 . . ?
H18B C18 H18C 109.5 . . ?
N3 C19 C20 114.2(6) . . ?
N3 C19 H19A 108.7 . . ?
C20 C19 H19A 108.7 . . ?
N3 C19 H19B 108.7 . . ?
C20 C19 H19B 108.7 . . ?
H19A C19 H19B 107.6 . . ?
C21 C20 C19 117.9(6) . . ?
C21 C20 H20A 107.8 . . ?
C19 C20 H20A 107.8 . . ?
C21 C20 H20B 107.8 . . ?
C19 C20 H20B 107.8 . . ?
H20A C20 H20B 107.2 . . ?
N4 C21 C20 112.4(6) . . ?
N4 C21 H21A 109.1 . . ?
C20 C21 H21A 109.1 . . ?
N4 C21 H21B 109.1 . . ?
C20 C21 H21B 109.1 . . ?
H21A C21 H21B 107.9 . . ?
F1 P1 F5 178.1(3) . . ?
F1 P1 F4 90.7(3) . . ?
F5 P1 F4 89.5(3) . . ?
F1 P1 F2 90.5(3) . . ?
F5 P1 F2 91.3(3) . . ?
F4 P1 F2 88.5(3) . . ?
F1 P1 F3 89.6(3) . . ?
F5 P1 F3 88.6(3) . . ?
F4 P1 F3 91.1(3) . . ?
F2 P1 F3 179.7(3) . . ?
F1 P1 F6 89.5(3) . . ?
F5 P1 F6 90.3(3) . . ?
F4 P1 F6 179.4(3) . . ?
F2 P1 F6 92.0(3) . . ?
F3 P1 F6 88.3(3) . . ?
F11 P2 F7 88.9(4) . . ?
F11 P2 F9 90.8(4) . . ?
F7 P2 F9 91.4(4) . . ?
F11 P2 F12 93.3(4) . . ?
F7 P2 F12 177.5(4) . . ?
F9 P2 F12 89.4(3) . . ?
F11 P2 F10 90.2(4) . . ?
F7 P2 F10 90.1(3) . . ?
F9 P2 F10 178.2(3) . . ?
F12 P2 F10 89.0(3) . . ?
F11 P2 F8 179.5(4) . . ?
F7 P2 F8 90.6(4) . . ?
F9 P2 F8 89.0(3) . . ?
F12 P2 F8 87.1(4) . . ?
F10 P2 F8 90.0(4) . . ?

loop_
_geom_bond_atom_site_label_1
_geom_bond_atom_site_label_2
_geom_bond_distance
_geom_bond_site_symmetry_2
_geom_bond_publ_flag
Hg1 S1 2.4028(19) . ?
Hg1 S2 2.413(2) . ?
Hg1 N3 2.466(6) . ?
Hg1 N4 2.475(5) . ?
S1 C1 1.768(6) . ?
S2 C10 1.776(7) . ?
N1 C7 1.484(8) . ?
N1 C4 1.495(7) . ?
N1 C8 1.507(8) . ?
N1 C9 1.508(9) . ?
N2 C17 1.473(10) . ?
N2 C18 1.474(9) . ?
N2 C13 1.500(8) . ?
N2 C16 1.533(10) . ?
N3 C19 1.477(10) . ?
N3 H3A 0.82(7) . ?
N3 H3B 0.83(9) . ?
N4 C21 1.471(8) . ?
N4 H4A 0.9000 . ?
N4 H4B 0.9000 . ?
C1 C6 1.379(9) . ?
C1 C2 1.384(9) . ?
C2 C3 1.369(9) . ?
C2 H2 0.9300 . ?
C3 C4 1.375(8) . ?
C3 H3 0.9300 . ?
C4 C5 1.376(8) . ?
C5 C6 1.393(9) . ?
C5 H5 0.9300 . ?
C6 H6 0.9300 . ?
C7 H7A 0.9600 . ?
C7 H7B 0.9600 . ?
C7 H7C 0.9600 . ?
C8 H8A 0.9600 . ?
C8 H8B 0.9600 . ?
C8 H8C 0.9600 . ?
C9 H9A 0.9600 . ?
C9 H9B 0.9600 . ?
C9 H9C 0.9600 . ?
C10 C15 1.364(9) . ?
C10 C11 1.384(9) . ?
C11 C12 1.392(9) . ?
C11 H11 0.9300 . ?
C12 C13 1.346(10) . ?
C12 H12 0.9300 . ?
C13 C14 1.380(9) . ?
C14 C15 1.383(9) . ?
C14 H14 0.9300 . ?
C15 H15 0.9300 . ?
C16 H16A 0.9600 . ?
C16 H16B 0.9600 . ?
C16 H16C 0.9600 . ?
C17 H17A 0.9600 . ?
C17 H17B 0.9600 . ?
C17 H17C 0.9600 . ?
C18 H18A 0.9600 . ?
C18 H18B 0.9600 . ?
C18 H18C 0.9600 . ?
C19 C20 1.507(10) . ?
C19 H19A 0.9700 . ?
C19 H19B 0.9700 . ?
C20 C21 1.499(10) . ?
C20 H20A 0.9700 . ?
C20 H20B 0.9700 . ?
C21 H21A 0.9700 . ?
C21 H21B 0.9700 . ?
P1 F1 1.573(5) . ?
P1 F5 1.580(5) . ?
P1 F4 1.581(5) . ?
P1 F2 1.584(5) . ?
P1 F3 1.591(5) . ?
P1 F6 1.595(5) . ?
P2 F11 1.549(5) . ?
P2 F7 1.565(5) . ?
P2 F9 1.565(5) . ?
P2 F12 1.575(5) . ?
P2 F10 1.576(5) . ?
P2 F8 1.577(5) . ?

loop_
_geom_hbond_atom_site_label_D
_geom_hbond_atom_site_label_H
_geom_hbond_atom_site_label_A
_geom_hbond_distance_DH
_geom_hbond_distance_HA
_geom_hbond_distance_DA
_geom_hbond_angle_DHA
_geom_hbond_site_symmetry_A
N4 H4A F10 0.90 2.49 3.239(8) 141.5 1_556
N4 H4B F12 0.90 2.32 3.175(8) 159.0 2_766
C17 H17B F4 0.96 2.55 3.221(11) 127.3 2_766
C3 H3 F10 0.93 2.45 3.376(8) 173.6 2_656
C7 H7B F3 0.96 2.54 3.363(9) 143.4 2_656
C8 H8B F7 0.96 2.47 3.308(9) 146.0 2_656
C9 H9B F10 0.96 2.51 3.415(10) 157.1 2_656
C12 H12 S1 0.93 2.86 3.657(7) 144.9 2_757

loop_
_geom_torsion_atom_site_label_1
_geom_torsion_atom_site_label_2
_geom_torsion_atom_site_label_3
_geom_torsion_atom_site_label_4
_geom_torsion
_geom_torsion_site_symmetry_1
_geom_torsion_site_symmetry_2
_geom_torsion_site_symmetry_3
_geom_torsion_site_symmetry_4
_geom_torsion_publ_flag
S2 Hg1 S1 C1 -87.6(3) . . . . ?
N3 Hg1 S1 C1 50.2(3) . . . . ?
N4 Hg1 S1 C1 129.4(3) . . . . ?
S1 Hg1 S2 C10 76.6(3) . . . . ?
N3 Hg1 S2 C10 -61.8(3) . . . . ?
N4 Hg1 S2 C10 -143.2(3) . . . . ?
S1 Hg1 N3 C19 44.0(5) . . . . ?
S2 Hg1 N3 C19 -157.8(5) . . . . ?
N4 Hg1 N3 C19 -48.7(5) . . . . ?
S1 Hg1 N4 C21 -51.4(5) . . . . ?
S2 Hg1 N4 C21 149.1(4) . . . . ?
N3 Hg1 N4 C21 51.6(5) . . . . ?
Hg1 S1 C1 C6 49.5(6) . . . . ?
Hg1 S1 C1 C2 -136.6(5) . . . . ?
C6 C1 C2 C3 3.5(10) . . . . ?
S1 C1 C2 C3 -170.9(5) . . . . ?
C1 C2 C3 C4 -1.7(11) . . . . ?
C2 C3 C4 C5 -0.8(10) . . . . ?
C2 C3 C4 N1 -179.2(6) . . . . ?
C7 N1 C4 C3 -178.0(7) . . . . ?
C8 N1 C4 C3 62.3(7) . . . . ?
C9 N1 C4 C3 -57.7(7) . . . . ?
C7 N1 C4 C5 3.7(9) . . . . ?
C8 N1 C4 C5 -116.1(7) . . . . ?
C9 N1 C4 C5 123.9(7) . . . . ?
C3 C4 C5 C6 1.4(10) . . . . ?
N1 C4 C5 C6 179.7(6) . . . . ?
C2 C1 C6 C5 -2.9(10) . . . . ?
S1 C1 C6 C5 171.1(5) . . . . ?
C4 C5 C6 C1 0.5(10) . . . . ?
Hg1 S2 C10 C15 96.9(7) . . . . ?
Hg1 S2 C10 C11 -84.4(7) . . . . ?
C15 C10 C11 C12 -3.6(12) . . . . ?
S2 C10 C11 C12 177.7(6) . . . . ?
C10 C11 C12 C13 1.8(12) . . . . ?
C11 C12 C13 C14 1.4(12) . . . . ?
C11 C12 C13 N2 -176.9(7) . . . . ?
C17 N2 C13 C12 -142.0(9) . . . . ?
C18 N2 C13 C12 90.4(9) . . . . ?
C16 N2 C13 C12 -25.4(10) . . . . ?
C17 N2 C13 C14 39.8(10) . . . . ?
C18 N2 C13 C14 -87.8(9) . . . . ?
C16 N2 C13 C14 156.3(8) . . . . ?
C12 C13 C14 C15 -2.7(12) . . . . ?
N2 C13 C14 C15 175.6(7) . . . . ?
C11 C10 C15 C14 2.3(12) . . . . ?
S2 C10 C15 C14 -179.0(6) . . . . ?
C13 C14 C15 C10 0.8(12) . . . . ?
Hg1 N3 C19 C20 63.8(8) . . . . ?
N3 C19 C20 C21 -68.9(9) . . . . ?
Hg1 N4 C21 C20 -70.3(6) . . . . ?
C19 C20 C21 N4 72.9(8) . . . . ?
